data_2241119
loop_
_publ_author_name
'Goldenberg, Barbara L.'
'Young Jr, Victor G.'
'Barany, George'

_publ_section_title
;
 Crystal structures of three (trichloromethyl)(carbamoyl)disulfanes
;
_journal_coeditor_code BG2565
_journal_issue 10
_journal_name_full 'Acta Crystallographica Section E'
_journal_page_first 1169
_journal_page_last 1173
_journal_paper_doi 10.1107/S2056989015015893
_journal_volume 71
_journal_year 2015
_chemical_formula_iupac 'C3 H4 Cl3 N O S2'
_chemical_formula_moiety 'C3 H4 Cl3 N O S2'
_chemical_formula_sum 'C3 H4 Cl3 N O S2'
_chemical_formula_weight 240.54
_chemical_melting_point_gt 352
_chemical_melting_point_lt 353
_chemical_name_systematic
;
(<i>N</i>-Methylcarbamoyl)(trichloromethyl)disulfane
;
_space_group_crystal_system monoclinic
_space_group_IT_number 15
_space_group_name_Hall '-C 2yc'
_space_group_name_H-M_alt 'C 1 2/c 1'
_symmetry_space_group_name_Hall '-C 2yc'
_symmetry_space_group_name_H-M 'C 1 2/c 1'
_atom_sites_solution_hydrogens mixed
_audit_creation_method SHELXL-2014/6
_cell_angle_alpha 90
_cell_angle_beta 98.969(2)
_cell_angle_gamma 90
_cell_formula_units_Z 16
_cell_length_a 13.1141(16)
_cell_length_b 13.9234(17)
_cell_length_c 20.172(3)
_cell_measurement_reflns_used 2920
_cell_measurement_temperature 123(2)
_cell_measurement_theta_max 27.45
_cell_measurement_theta_min 2.48
_cell_volume 3638.2(8)
_computing_cell_refinement
;
SMART (Bruker, 2007)
;
_computing_data_collection
;
SMART (Bruker, 2007)
;
_computing_data_reduction
;
SAINT (Bruker, 2007)
;
_computing_molecular_graphics
;
SHELXTL (Sheldrick, 2008) and <i>Mercury</i>
 (Macrae <i>et al.</i>, 2008)
;
_computing_publication_material
;
SHELXTL (Sheldrick, 2008), PLATON (Spek, 2009),
  <i>ACD/ChemBioDraw</i> (ACD/Labs, 2014)
;
_computing_structure_refinement
;
SHELXL2014 (Sheldrick, 2015)
;
_computing_structure_solution
;
SHELXTL (Sheldrick, 2008)
;
_diffrn_ambient_temperature 123(2)
_diffrn_measured_fraction_theta_full 1.000
_diffrn_measured_fraction_theta_max 0.995
_diffrn_measurement_device_type 'Bruker SMART CCD area detector'
_diffrn_measurement_method 'phi and omega scans'
_diffrn_radiation_type MoK\a
_diffrn_radiation_wavelength 0.71073
_diffrn_reflns_av_R_equivalents 0.0299
_diffrn_reflns_limit_h_max 17
_diffrn_reflns_limit_h_min -16
_diffrn_reflns_limit_k_max 17
_diffrn_reflns_limit_k_min -18
_diffrn_reflns_limit_l_max 26
_diffrn_reflns_limit_l_min -26
_diffrn_reflns_number 21324
_diffrn_reflns_theta_full 25.242
_diffrn_reflns_theta_max 27.504
_diffrn_reflns_theta_min 2.044
_exptl_absorpt_coefficient_mu 1.402
_exptl_absorpt_correction_T_max 0.7456
_exptl_absorpt_correction_T_min 0.6462
_exptl_absorpt_correction_type multi-scan
_exptl_absorpt_process_details
;
(SADABS; Sheldrick, 2008)
;
_exptl_crystal_colour Colorless
_exptl_crystal_density_diffrn 1.757
_exptl_crystal_description Plate
_exptl_crystal_F_000 1920
_exptl_crystal_size_max 0.400
_exptl_crystal_size_mid 0.300
_exptl_crystal_size_min 0.110
_refine_diff_density_max 0.799
_refine_diff_density_min -0.633
_refine_ls_extinction_method none
_refine_ls_goodness_of_fit_ref 1.034
_refine_ls_hydrogen_treatment mixed
_refine_ls_matrix_type full
_refine_ls_number_parameters 189
_refine_ls_number_reflns 4168
_refine_ls_number_restraints 2
_refine_ls_restrained_S_all 1.035
_refine_ls_R_factor_all 0.0328
_refine_ls_R_factor_gt 0.0246
_refine_ls_shift/su_max 0.002
_refine_ls_shift/su_mean 0.000
_refine_ls_structure_factor_coef Fsqd
_refine_ls_weighting_details 'w=1/[\s^2^(Fo^2^)+(0.0241P)^2^+4.8271P] where P=(Fo^2^+2Fc^2^)/3'
_refine_ls_weighting_scheme calc
_refine_ls_wR_factor_gt 0.0569
_refine_ls_wR_factor_ref 0.0612
_reflns_number_gt 3556
_reflns_number_total 4168
_reflns_threshold_expression 'I > 2\s(I)'
_cod_data_source_file bg2565sup1.cif
_cod_data_source_block 1
_cod_original_cell_volume 3638.3(8)
_cod_database_code 2241119
_shelx_space_group_comment
;
The symmetry employed for this shelxl refinement is uniquely defined
by the following loop, which should always be used as a source of
symmetry information in preference to the above space-group names.
They are only intended as comments.
;
_shelx_estimated_absorpt_t_min 0.604
_shelx_estimated_absorpt_t_max 0.861
_shelxl_version_number 2014/6

loop_
_space_group_symop_operation_xyz
'x, y, z'
'-x, y, -z+1/2'
'x+1/2, y+1/2, z'
'-x+1/2, y+1/2, -z+1/2'
'-x, -y, -z'
'x, -y, z-1/2'
'-x+1/2, -y+1/2, -z'
'x+1/2, -y+1/2, z-1/2'

loop_
_atom_site_type_symbol
_atom_site_label
_atom_site_fract_x
_atom_site_fract_y
_atom_site_fract_z
_atom_site_U_iso_or_equiv
_atom_site_adp_type
_atom_site_calc_flag
_atom_site_occupancy
Cl Cl1A -0.00541(4) 0.37732(4) 0.35962(3) 0.04712(15) Uani d 1
Cl Cl2A 0.19373(3) 0.28755(4) 0.39682(2) 0.03390(11) Uani d 1
Cl Cl3A 0.08631(4) 0.35934(3) 0.49989(3) 0.03684(12) Uani d 1
S S1A -0.00492(3) 0.19396(3) 0.41765(2) 0.02805(11) Uani d 1
S S2A 0.08261(4) 0.10871(3) 0.48401(2) 0.02537(10) Uani d 1
O O1A -0.04393(10) 0.18404(9) 0.56382(7) 0.0302(3) Uani d 1
N N1A 0.08133(11) 0.08323(10) 0.61229(7) 0.0239(3) Uani d 1
H H1AA 0.1296(12) 0.0437(12) 0.6058(10) 0.029 Uiso d 1
C C1A 0.07085(13) 0.30414(13) 0.42009(9) 0.0255(4) Uani d 1
C C2A 0.02947(13) 0.13163(11) 0.56154(9) 0.0211(3) Uani d 1
C C3A 0.05085(16) 0.08425(15) 0.67878(9) 0.0334(4) Uani d 1
H H3AA 0.0441 0.0181 0.6942 0.050 Uiso calc 1
H H3AB -0.0155 0.1174 0.6767 0.050 Uiso calc 1
H H3AC 0.1034 0.1179 0.7102 0.050 Uiso calc 1
Cl Cl1B 0.27558(4) 0.53778(4) 0.16143(2) 0.03787(12) Uani d 1
Cl Cl2B 0.08921(4) 0.64264(4) 0.17392(3) 0.04065(13) Uani d 1
Cl Cl3B 0.15634(4) 0.48946(4) 0.26583(2) 0.03589(12) Uani d 1
S S1B 0.28444(4) 0.66744(3) 0.27052(2) 0.02689(10) Uani d 1
S S2B 0.19567(4) 0.71821(3) 0.33553(2) 0.02639(10) Uani d 1
O O1B 0.29056(10) 0.57063(9) 0.40606(6) 0.0273(3) Uani d 1
N N1B 0.18133(11) 0.65897(10) 0.45778(7) 0.0222(3) Uani d 1
H H1BA 0.1388(12) 0.7061(11) 0.4536(10) 0.027 Uiso d 1
C C1B 0.19848(14) 0.58421(13) 0.21883(8) 0.0254(4) Uani d 1
C C2B 0.22943(12) 0.63574(11) 0.40702(8) 0.0195(3) Uani d 1
C C3B 0.20171(14) 0.60575(13) 0.52084(9) 0.0262(4) Uani d 1
H H3BA 0.1735 0.6412 0.5558 0.039 Uiso calc 1
H H3BB 0.2764 0.5979 0.5341 0.039 Uiso calc 1
H H3BC 0.1690 0.5424 0.5149 0.039 Uiso calc 1

loop_
_atom_site_aniso_label
_atom_site_aniso_U_11
_atom_site_aniso_U_22
_atom_site_aniso_U_33
_atom_site_aniso_U_12
_atom_site_aniso_U_13
_atom_site_aniso_U_23
Cl1A 0.0370(3) 0.0591(3) 0.0472(3) 0.0132(2) 0.0127(2) 0.0337(3)
Cl2A 0.0227(2) 0.0413(3) 0.0390(3) -0.00235(18) 0.00915(18) 0.0030(2)
Cl3A 0.0477(3) 0.0276(2) 0.0371(3) -0.0091(2) 0.0123(2) -0.00656(19)
S1A 0.0242(2) 0.0362(3) 0.0220(2) -0.00899(18) -0.00211(17) 0.00193(18)
S2A 0.0311(2) 0.0216(2) 0.0251(2) 0.00138(17) 0.00954(17) -0.00147(16)
O1A 0.0276(7) 0.0306(7) 0.0346(7) 0.0138(5) 0.0115(5) 0.0094(6)
N1A 0.0233(7) 0.0235(7) 0.0258(7) 0.0083(6) 0.0063(6) 0.0027(6)
C1A 0.0236(8) 0.0281(9) 0.0250(9) -0.0008(7) 0.0044(7) 0.0071(7)
C2A 0.0216(8) 0.0180(8) 0.0250(8) -0.0005(6) 0.0072(7) 0.0001(6)
C3A 0.0377(11) 0.0366(10) 0.0276(10) 0.0080(9) 0.0101(8) 0.0080(8)
Cl1B 0.0494(3) 0.0412(3) 0.0250(2) 0.0009(2) 0.0121(2) -0.00839(19)
Cl2B 0.0380(3) 0.0494(3) 0.0303(2) 0.0055(2) -0.0078(2) -0.0003(2)
Cl3B 0.0457(3) 0.0362(3) 0.0246(2) -0.0184(2) 0.00170(19) 0.00053(18)
S1B 0.0291(2) 0.0312(2) 0.0211(2) -0.00846(18) 0.00602(17) -0.00414(17)
S2B 0.0358(2) 0.0232(2) 0.0198(2) 0.00546(18) 0.00314(17) -0.00014(16)
O1B 0.0289(6) 0.0262(6) 0.0270(6) 0.0102(5) 0.0051(5) -0.0037(5)
N1B 0.0237(7) 0.0207(7) 0.0227(7) 0.0074(6) 0.0047(6) -0.0002(6)
C1B 0.0307(9) 0.0288(9) 0.0163(8) -0.0028(7) 0.0023(7) -0.0016(7)
C2B 0.0197(8) 0.0184(8) 0.0193(8) 0.0001(6) -0.0003(6) -0.0023(6)
C3B 0.0308(9) 0.0258(9) 0.0228(9) 0.0012(7) 0.0065(7) 0.0021(7)

loop_
_atom_type_symbol
_atom_type_description
_atom_type_scat_dispersion_real
_atom_type_scat_dispersion_imag
_atom_type_scat_source
C C 0.0033 0.0016 'International Tables Vol C Tables 4.2.6.8 and 6.1.1.4'
H H 0.0000 0.0000 'International Tables Vol C Tables 4.2.6.8 and 6.1.1.4'
N N 0.0061 0.0033 'International Tables Vol C Tables 4.2.6.8 and 6.1.1.4'
O O 0.0106 0.0060 'International Tables Vol C Tables 4.2.6.8 and 6.1.1.4'
S S 0.1246 0.1234 'International Tables Vol C Tables 4.2.6.8 and 6.1.1.4'
Cl Cl 0.1484 0.1585 'International Tables Vol C Tables 4.2.6.8 and 6.1.1.4'

loop_
_geom_angle_atom_site_label_1
_geom_angle_atom_site_label_2
_geom_angle_atom_site_label_3
_geom_angle
C1A S1A S2A 103.09(6)
C2A S2A S1A 102.20(6)
C2A N1A C3A 121.71(15)
C2A N1A H1AA 120.5(14)
C3A N1A H1AA 117.3(14)
Cl2A C1A Cl3A 108.65(10)
Cl2A C1A Cl1A 109.45(9)
Cl3A C1A Cl1A 110.43(10)
Cl2A C1A S1A 113.54(10)
Cl3A C1A S1A 112.03(9)
Cl1A C1A S1A 102.60(9)
O1A C2A N1A 126.31(16)
O1A C2A S2A 123.02(13)
N1A C2A S2A 110.67(12)
N1A C3A H3AA 109.5
N1A C3A H3AB 109.5
H3AA C3A H3AB 109.5
N1A C3A H3AC 109.5
H3AA C3A H3AC 109.5
H3AB C3A H3AC 109.5
C1B S1B S2B 103.10(6)
C2B S2B S1B 101.43(6)
C2B N1B C3B 120.35(14)
C2B N1B H1BA 119.5(14)
C3B N1B H1BA 120.2(14)
Cl3B C1B Cl2B 108.82(10)
Cl3B C1B Cl1B 109.68(10)
Cl2B C1B Cl1B 109.38(9)
Cl3B C1B S1B 112.65(9)
Cl2B C1B S1B 112.28(10)
Cl1B C1B S1B 103.90(9)
O1B C2B N1B 126.23(16)
O1B C2B S2B 122.17(13)
N1B C2B S2B 111.58(12)
N1B C3B H3BA 109.5
N1B C3B H3BB 109.5
H3BA C3B H3BB 109.5
N1B C3B H3BC 109.5
H3BA C3B H3BC 109.5
H3BB C3B H3BC 109.5

loop_
_geom_bond_atom_site_label_1
_geom_bond_atom_site_label_2
_geom_bond_distance
Cl1A C1A 1.7736(18)
Cl2A C1A 1.7625(18)
Cl3A C1A 1.7667(19)
S1A C1A 1.8242(18)
S1A S2A 2.0100(7)
S2A C2A 1.8367(17)
O1A C2A 1.214(2)
N1A C2A 1.322(2)
N1A C3A 1.458(2)
N1A H1AA 0.864(9)
C3A H3AA 0.9800
C3A H3AB 0.9800
C3A H3AC 0.9800
Cl1B C1B 1.7736(18)
Cl2B C1B 1.7696(19)
Cl3B C1B 1.7629(18)
S1B C1B 1.8261(18)
S1B S2B 2.0126(6)
S2B C2B 1.8426(17)
O1B C2B 1.212(2)
N1B C2B 1.324(2)
N1B C3B 1.460(2)
N1B H1BA 0.857(9)
C3B H3BA 0.9800
C3B H3BB 0.9800
C3B H3BC 0.9800

loop_
_geom_hbond_atom_site_label_D
_geom_hbond_atom_site_label_H
_geom_hbond_atom_site_label_A
_geom_hbond_site_symmetry_A
_geom_hbond_distance_DH
_geom_hbond_distance_HA
_geom_hbond_distance_DA
_geom_hbond_angle_DHA
N1A H1AA O1B 7_556 0.864(9) 1.941(11) 2.7825(18) 164.4(19)
N1B H1BA O1A 5_566 0.857(9) 1.968(10) 2.8231(18) 175.1(19)

loop_
_geom_torsion_atom_site_label_1
_geom_torsion_atom_site_label_2
_geom_torsion_atom_site_label_3
_geom_torsion_atom_site_label_4
_geom_torsion
C1A S1A S2A C2A 93.63(8)
S2A S1A C1A Cl2A 60.37(10)
S2A S1A C1A Cl3A -63.18(10)
S2A S1A C1A Cl1A 178.38(6)
C3A N1A C2A O1A 3.3(3)
C3A N1A C2A S2A -176.22(14)
S1A S2A C2A O1A 2.87(16)
S1A S2A C2A N1A -177.64(11)
C1B S1B S2B C2B 93.49(8)
S2B S1B C1B Cl3B -60.94(10)
S2B S1B C1B Cl2B 62.34(9)
S2B S1B C1B Cl1B -179.58(6)
C3B N1B C2B O1B 1.6(3)
C3B N1B C2B S2B -176.67(12)
S1B S2B C2B O1B -0.66(15)
S1B S2B C2B N1B 177.64(11)

_cod_database_fobs_code 2241119
